data_7030629
loop_
_publ_author_name
'Kirchmann, Marius'
'G\"adt, Torben'
'Schappacher, Falko M.'
'P\"ottgen, Rainer'
'Weigend, Florian'
'Wesemann, Lars'

_publ_section_title
;
 Partial double bond character in chalcogen compounds of
 stanna-closo-dodecaborate
;
_journal_coden_ASTM DTARAF
_journal_issue 6
_journal_name_full 'Dalton Transactions'
_journal_page_first 1055
_journal_page_last 1062
_journal_paper_doi 10.1039/b814936d
_journal_year 2009
_chemical_formula_moiety '2(C7 H18 N), B11 H11 Se Sn, C2 H3 N'
_chemical_formula_sum 'C16 H50 B11 N3 Se Sn'
_chemical_formula_weight 601.15
_space_group_IT_number 14
_symmetry_cell_setting monoclinic
_symmetry_space_group_name_Hall '-P 2yn'
_symmetry_space_group_name_H-M 'P 1 21/n 1'
_atom_sites_solution_hydrogens geom
_atom_sites_solution_primary direct
_atom_sites_solution_secondary difmap
_audit_creation_method SHELXL-97
_cell_angle_alpha 90.00
_cell_angle_beta 92.342(4)
_cell_angle_gamma 90.00
_cell_formula_units_Z 4
_cell_length_a 13.3974(7)
_cell_length_b 14.1165(5)
_cell_length_c 16.2152(8)
_cell_measurement_temperature 173(2)
_cell_volume 3064.1(2)
_computing_cell_refinement 'Stoe X-Area 1.26'
_computing_data_collection 'Stoe X-Area 1.26'
_computing_data_reduction 'SToe X-Area 1.26'
_computing_molecular_graphics 'ORTEP 3'
_computing_publication_material 'SHELXL-97 (Sheldrick, 1997)'
_computing_structure_refinement 'SHELXL-97 (Sheldrick, 1997)'
_computing_structure_solution 'SHELXS-97 (Sheldrick, 1990)'
_diffrn_ambient_temperature 173(2)
_diffrn_measured_fraction_theta_full 0.987
_diffrn_measured_fraction_theta_max 0.987
_diffrn_measurement_device_type 'Stoe IPDS 2T'
_diffrn_measurement_method \w-scans
_diffrn_radiation_monochromator graphite
_diffrn_radiation_source 'fine-focus sealed tube'
_diffrn_radiation_type MoK\a
_diffrn_radiation_wavelength 0.71073
_diffrn_reflns_av_R_equivalents 0.1046
_diffrn_reflns_av_sigmaI/netI 0.0556
_diffrn_reflns_limit_h_max 16
_diffrn_reflns_limit_h_min -15
_diffrn_reflns_limit_k_max 16
_diffrn_reflns_limit_k_min -16
_diffrn_reflns_limit_l_max 19
_diffrn_reflns_limit_l_min -19
_diffrn_reflns_number 31458
_diffrn_reflns_theta_full 25.35
_diffrn_reflns_theta_max 25.35
_diffrn_reflns_theta_min 5.73
_exptl_absorpt_coefficient_mu 2.032
_exptl_absorpt_correction_T_max 0.8554
_exptl_absorpt_correction_T_min 0.5476
_exptl_absorpt_correction_type numerical
_exptl_absorpt_process_details 'Stoe X-Red, X-Shape'
_exptl_crystal_colour yellow
_exptl_crystal_density_diffrn 1.303
_exptl_crystal_density_method 'not measured'
_exptl_crystal_description bloc
_exptl_crystal_F_000 1224
_exptl_crystal_size_max 0.2
_exptl_crystal_size_mid 0.15
_exptl_crystal_size_min 0.1
_refine_diff_density_max 1.511
_refine_diff_density_min -1.366
_refine_diff_density_rms 0.103
_refine_ls_extinction_method none
_refine_ls_goodness_of_fit_ref 1.181
_refine_ls_hydrogen_treatment constr
_refine_ls_matrix_type full
_refine_ls_number_parameters 278
_refine_ls_number_reflns 5521
_refine_ls_number_restraints 28
_refine_ls_restrained_S_all 1.204
_refine_ls_R_factor_all 0.1002
_refine_ls_R_factor_gt 0.0719
_refine_ls_shift/su_max 0.001
_refine_ls_shift/su_mean 0.000
_refine_ls_structure_factor_coef Fsqd
_refine_ls_weighting_details 'calc w=1/[\s^2^(Fo^2^)+(0.0208P)^2^+15.9064P] where P=(Fo^2^+2Fc^2^)/3'
_refine_ls_weighting_scheme calc
_refine_ls_wR_factor_gt 0.1224
_refine_ls_wR_factor_ref 0.1320
_reflns_number_gt 4231
_reflns_number_total 5521
_reflns_threshold_expression >2sigma(I)
_cod_duplicate_entry 7000441
_cod_data_source_file b814936d.txt
_cod_data_source_block compound4
_cod_original_sg_symbol_H-M 'P 21/n'
_cod_database_code 7030629

loop_
_symmetry_equiv_pos_as_xyz
'x, y, z'
'-x+1/2, y+1/2, -z+1/2'
'-x, -y, -z'
'x-1/2, -y-1/2, z-1/2'

loop_
_atom_site_label
_atom_site_type_symbol
_atom_site_fract_x
_atom_site_fract_y
_atom_site_fract_z
_atom_site_U_iso_or_equiv
_atom_site_adp_type
_atom_site_occupancy
_atom_site_symmetry_multiplicity
_atom_site_calc_flag
_atom_site_refinement_flags
_atom_site_disorder_assembly
_atom_site_disorder_group
C11 C 0.5644(6) 0.5313(6) 0.3362(5) 0.0461(19) Uani 1 1 d . . .
H11A H 0.5869 0.4927 0.3828 0.055 Uiso 1 1 calc R . .
H11B H 0.6227 0.5474 0.3054 0.055 Uiso 1 1 calc R . .
C12 C 0.5201(7) 0.6212(7) 0.3684(6) 0.070(3) Uani 1 1 d . . .
H12A H 0.5693 0.6539 0.4024 0.106 Uiso 1 1 calc R . .
H12B H 0.4635 0.6062 0.4004 0.106 Uiso 1 1 calc R . .
H12C H 0.4992 0.6610 0.3228 0.106 Uiso 1 1 calc R . .
C13 C 0.3978(6) 0.4517(7) 0.3227(5) 0.055(2) Uani 1 1 d . . .
H13A H 0.3636 0.5111 0.3320 0.067 Uiso 1 1 calc R . .
H13B H 0.3558 0.4146 0.2848 0.067 Uiso 1 1 calc R . .
C14 C 0.4073(8) 0.4000(8) 0.4025(6) 0.083(3) Uani 1 1 d . . .
H14A H 0.3422 0.3897 0.4233 0.124 Uiso 1 1 calc R . .
H14B H 0.4466 0.4369 0.4415 0.124 Uiso 1 1 calc R . .
H14C H 0.4394 0.3402 0.3942 0.124 Uiso 1 1 calc R . .
C15 C 0.5452(7) 0.3813(6) 0.2609(5) 0.060(2) Uani 1 1 d . . .
H15A H 0.5673 0.3511 0.3121 0.072 Uiso 1 1 calc R . .
H15B H 0.4960 0.3401 0.2340 0.072 Uiso 1 1 calc R . .
C16 C 0.6320(7) 0.3883(7) 0.2073(5) 0.068(3) Uani 1 1 d . . .
H16A H 0.6582 0.3262 0.1979 0.102 Uiso 1 1 calc R . .
H16B H 0.6828 0.4269 0.2339 0.102 Uiso 1 1 calc R . .
H16C H 0.6112 0.4164 0.1555 0.102 Uiso 1 1 calc R . .
C17 C 0.4684(6) 0.5259(6) 0.2032(4) 0.0414(18) Uani 1 1 d . . .
H17A H 0.4232 0.4886 0.1692 0.062 Uiso 1 1 calc R . .
H17B H 0.5281 0.5380 0.1740 0.062 Uiso 1 1 calc R . .
H17C H 0.4373 0.5850 0.2162 0.062 Uiso 1 1 calc R . .
C31 C 0.7081(9) 0.2561(12) 0.0224(9) 0.098(4) Uani 1 1 d . . .
C32 C 0.6767(8) 0.3375(8) -0.0236(6) 0.071(3) Uani 1 1 d . . .
H32A H 0.7044 0.3933 0.0022 0.107 Uiso 1 1 calc R . .
H32B H 0.6051 0.3414 -0.0251 0.107 Uiso 1 1 calc R . .
H32C H 0.6993 0.3327 -0.0788 0.107 Uiso 1 1 calc R . .
B2 B 0.3017(6) 0.7049(6) 0.5180(5) 0.0379(19) Uani 1 1 d . . .
H2 H 0.3519 0.6434 0.5154 0.046 Uiso 1 1 calc R . .
B3 B 0.3402(6) 0.8297(6) 0.4870(5) 0.0327(17) Uani 1 1 d . . .
H3 H 0.4145 0.8470 0.4647 0.039 Uiso 1 1 calc R . .
B4 B 0.2229(6) 0.8954(6) 0.4528(4) 0.0319(17) Uani 1 1 d . . .
H4 H 0.2234 0.9543 0.4085 0.038 Uiso 1 1 calc R . .
B5 B 0.1128(6) 0.8122(6) 0.4621(5) 0.0370(19) Uani 1 1 d . . .
H5 H 0.0435 0.8186 0.4237 0.044 Uiso 1 1 calc R . .
B6 B 0.1605(7) 0.6948(6) 0.5009(5) 0.041(2) Uani 1 1 d . . .
H6 H 0.1218 0.6276 0.4870 0.049 Uiso 1 1 calc R . .
B7 B 0.3240(6) 0.7962(6) 0.5904(5) 0.0366(18) Uani 1 1 d . . .
H7 H 0.3903 0.7919 0.6326 0.044 Uiso 1 1 calc R . .
B8 B 0.2763(6) 0.9072(6) 0.5528(5) 0.0365(19) Uani 1 1 d . . .
H8 H 0.3115 0.9749 0.5709 0.044 Uiso 1 1 calc R . .
B9 B 0.1447(6) 0.8974(7) 0.5380(5) 0.039(2) Uani 1 1 d . . .
H9 H 0.0950 0.9584 0.5462 0.047 Uiso 1 1 calc R . .
B10 B 0.1101(6) 0.7811(7) 0.5669(5) 0.042(2) Uani 1 1 d . . .
H10 H 0.0379 0.7669 0.5944 0.051 Uiso 1 1 calc R . .
B11 B 0.2195(6) 0.7182(6) 0.5985(5) 0.0396(19) Uani 1 1 d . . .
H11 H 0.2182 0.6630 0.6463 0.048 Uiso 1 1 calc R . .
B12 B 0.2067(6) 0.8395(7) 0.6230(5) 0.042(2) Uani 1 1 d . . .
H12 H 0.1974 0.8631 0.6869 0.050 Uiso 1 1 calc R . .
Se Se 0.25847(7) 0.71574(6) 0.24509(5) 0.0475(2) Uani 1 1 d . . .
Sn Sn 0.24221(4) 0.75201(4) 0.38836(3) 0.03655(15) Uani 1 1 d . . .
N1 N 0.4947(4) 0.4732(4) 0.2815(3) 0.0329(12) Uani 1 1 d . . .
N2 N 0.0170(5) 0.4844(5) 0.2587(5) 0.0586(19) Uiso 1 1 d DU . .
N3 N 0.7343(13) 0.1905(12) 0.0602(10) 0.168(7) Uani 1 1 d . . .
C22B C -0.054(2) 0.3511(14) 0.2126(16) 0.071(6) Uiso 0.456(11) 1 d PDU A 1
H23A H -0.1123 0.3164 0.1947 0.107 Uiso 0.456(11) 1 calc PR A 1
H23B H -0.0231 0.3209 0.2603 0.107 Uiso 0.456(11) 1 calc PR A 1
H23C H -0.0073 0.3524 0.1690 0.107 Uiso 0.456(11) 1 calc PR A 1
C21B C -0.0829(10) 0.4519(11) 0.2343(10) 0.043(4) Uiso 0.456(11) 1 d PDU A 1
H24A H -0.1112 0.4863 0.1872 0.052 Uiso 0.456(11) 1 calc PR A 1
H24B H -0.1282 0.4542 0.2795 0.052 Uiso 0.456(11) 1 calc PR A 1
C23B C 0.053(2) 0.5119(19) 0.1714(13) 0.084(8) Uiso 0.456(11) 1 d PDU A 1
H22A H 0.1209 0.5340 0.1762 0.126 Uiso 0.456(11) 1 calc PR A 1
H22B H 0.0112 0.5611 0.1484 0.126 Uiso 0.456(11) 1 calc PR A 1
H22C H 0.0496 0.4574 0.1360 0.126 Uiso 0.456(11) 1 calc PR A 1
C25B C 0.042(2) 0.4242(18) 0.3323(14) 0.093(8) Uiso 0.456(11) 1 d PDU A 1
H24C H -0.0165 0.4239 0.3652 0.111 Uiso 0.456(11) 1 calc PR A 1
H24D H 0.0498 0.3602 0.3118 0.111 Uiso 0.456(11) 1 calc PR A 1
C24B C 0.124(2) 0.440(2) 0.3878(18) 0.103(9) Uiso 0.456(11) 1 d PDU A 1
H25A H 0.1257 0.3920 0.4297 0.155 Uiso 0.456(11) 1 calc PR A 1
H25B H 0.1177 0.5012 0.4130 0.155 Uiso 0.456(11) 1 calc PR A 1
H25C H 0.1850 0.4379 0.3585 0.155 Uiso 0.456(11) 1 calc PR A 1
C27B C -0.0670(17) 0.6071(18) 0.3564(14) 0.082(5) Uiso 0.456(11) 1 d PDU A 1
H37A H -0.0692 0.6729 0.3714 0.123 Uiso 0.456(11) 1 calc PR A 1
H37B H -0.0415 0.5708 0.4026 0.123 Uiso 0.456(11) 1 calc PR A 1
H37C H -0.1331 0.5857 0.3407 0.123 Uiso 0.456(11) 1 calc PR A 1
C26B C -0.0042(19) 0.5955(13) 0.2896(14) 0.082(5) Uiso 0.456(11) 1 d PDU A 1
H35A H 0.0597 0.6245 0.3044 0.098 Uiso 0.456(11) 1 calc PR A 1
H35B H -0.0330 0.6305 0.2429 0.098 Uiso 0.456(11) 1 calc PR A 1
C23A C -0.0200(17) 0.3820(13) 0.2420(15) 0.099(8) Uiso 0.544(11) 1 d PDU A 2
H40A H 0.0378 0.3449 0.2280 0.119 Uiso 0.544(11) 1 calc PR A 2
H40B H -0.0424 0.3574 0.2940 0.119 Uiso 0.544(11) 1 calc PR A 2
C24A C -0.0990(15) 0.3618(14) 0.1791(12) 0.070(5) Uiso 0.544(11) 1 d PDU A 2
H41A H -0.1119 0.2949 0.1776 0.106 Uiso 0.544(11) 1 calc PR A 2
H41B H -0.0781 0.3824 0.1262 0.106 Uiso 0.544(11) 1 calc PR A 2
H41C H -0.1589 0.3948 0.1926 0.106 Uiso 0.544(11) 1 calc PR A 2
C25A C -0.0664(13) 0.5362(14) 0.2815(12) 0.079(6) Uiso 0.544(11) 1 d PDU A 2
H21A H -0.0982 0.5040 0.3255 0.118 Uiso 0.544(11) 1 calc PR A 2
H21B H -0.1126 0.5421 0.2349 0.118 Uiso 0.544(11) 1 calc PR A 2
H21C H -0.0457 0.5981 0.2998 0.118 Uiso 0.544(11) 1 calc PR A 2
C26A C 0.0982(11) 0.4647(12) 0.3255(8) 0.049(4) Uiso 0.544(11) 1 d PDU A 2
H27A H 0.1388 0.4115 0.3094 0.059 Uiso 0.544(11) 1 calc PR A 2
H27B H 0.1412 0.5196 0.3326 0.059 Uiso 0.544(11) 1 calc PR A 2
C27A C 0.050(2) 0.4429(18) 0.4047(13) 0.103(8) Uiso 0.544(11) 1 d PDU A 2
H23D H 0.1005 0.4311 0.4471 0.154 Uiso 0.544(11) 1 calc PR A 2
H23E H 0.0084 0.3878 0.3976 0.154 Uiso 0.544(11) 1 calc PR A 2
H23F H 0.0097 0.4957 0.4203 0.154 Uiso 0.544(11) 1 calc PR A 2
C21A C 0.0575(10) 0.5500(10) 0.1164(8) 0.038(3) Uiso 0.544(11) 1 d PU A 2
H21D H 0.1121 0.5567 0.0802 0.057 Uiso 0.544(11) 1 calc PR A 2
H21E H 0.0333 0.6116 0.1309 0.057 Uiso 0.544(11) 1 calc PR A 2
H21F H 0.0046 0.5148 0.0888 0.057 Uiso 0.544(11) 1 calc PR A 2
C22A C 0.0933(11) 0.4972(10) 0.1949(8) 0.037(4) Uiso 0.544(11) 1 d PDU A 2
H22D H 0.1171 0.4352 0.1791 0.044 Uiso 0.544(11) 1 calc PR A 2
H22E H 0.1496 0.5314 0.2197 0.044 Uiso 0.544(11) 1 calc PR A 2

loop_
_atom_site_aniso_label
_atom_site_aniso_U_11
_atom_site_aniso_U_22
_atom_site_aniso_U_33
_atom_site_aniso_U_23
_atom_site_aniso_U_13
_atom_site_aniso_U_12
C11 0.040(5) 0.059(5) 0.038(4) 0.001(4) -0.001(3) -0.008(4)
C12 0.071(7) 0.073(7) 0.066(6) -0.021(5) -0.019(5) -0.005(5)
C13 0.037(5) 0.069(6) 0.060(5) 0.008(4) 0.002(4) -0.011(4)
C14 0.073(7) 0.113(9) 0.062(6) 0.036(6) 0.006(5) -0.034(6)
C15 0.079(7) 0.041(5) 0.058(5) 0.007(4) -0.009(5) 0.020(4)
C16 0.070(6) 0.087(7) 0.047(5) -0.004(5) -0.001(4) 0.041(5)
C17 0.047(5) 0.046(4) 0.031(4) 0.009(3) -0.004(3) 0.009(4)
C31 0.085(8) 0.105(11) 0.102(9) -0.050(9) 0.003(7) 0.035(8)
C32 0.071(7) 0.078(8) 0.067(6) -0.022(5) 0.019(5) -0.009(6)
B2 0.039(5) 0.038(5) 0.036(4) 0.005(4) 0.001(4) 0.006(4)
B3 0.025(4) 0.035(5) 0.037(4) 0.003(3) -0.001(3) 0.000(3)
B4 0.035(4) 0.034(4) 0.027(4) 0.000(3) 0.001(3) 0.003(3)
B5 0.032(4) 0.043(5) 0.036(4) 0.004(3) 0.005(3) -0.002(4)
B6 0.040(5) 0.042(5) 0.041(5) 0.004(4) 0.001(4) -0.012(4)
B7 0.034(4) 0.045(5) 0.031(4) 0.008(3) -0.003(3) 0.004(4)
B8 0.042(5) 0.038(5) 0.030(4) -0.003(3) -0.004(3) -0.003(4)
B9 0.031(4) 0.054(6) 0.033(4) -0.002(4) 0.006(3) 0.009(4)
B10 0.033(4) 0.056(6) 0.038(4) 0.011(4) 0.008(3) -0.003(4)
B11 0.043(5) 0.034(5) 0.042(5) 0.012(3) 0.000(4) 0.000(4)
B12 0.037(5) 0.056(6) 0.031(4) -0.001(4) -0.003(3) 0.003(4)
Se 0.0579(5) 0.0515(5) 0.0331(4) -0.0090(3) 0.0028(3) 0.0081(4)
Sn 0.0408(3) 0.0382(3) 0.0307(2) -0.0019(2) 0.00189(17) 0.0040(3)
N1 0.031(3) 0.039(3) 0.029(3) 0.003(2) -0.001(2) 0.000(3)
N3 0.196(16) 0.157(14) 0.150(13) -0.015(10) -0.011(11) 0.102(13)

loop_
_atom_type_symbol
_atom_type_description
_atom_type_scat_dispersion_real
_atom_type_scat_dispersion_imag
_atom_type_scat_source
C C 0.0033 0.0016 'International Tables Vol C Tables 4.2.6.8 and 6.1.1.4'
H H 0.0000 0.0000 'International Tables Vol C Tables 4.2.6.8 and 6.1.1.4'
B B 0.0013 0.0007 'International Tables Vol C Tables 4.2.6.8 and 6.1.1.4'
Se Se -0.0929 2.2259 'International Tables Vol C Tables 4.2.6.8 and 6.1.1.4'
Sn Sn -0.6537 1.4246 'International Tables Vol C Tables 4.2.6.8 and 6.1.1.4'
N N 0.0061 0.0033 'International Tables Vol C Tables 4.2.6.8 and 6.1.1.4'

loop_
_geom_angle_atom_site_label_1
_geom_angle_atom_site_label_2
_geom_angle_atom_site_label_3
_geom_angle
C12 C11 N1 114.8(7)
C12 C11 H11A 108.6
N1 C11 H11A 108.6
C12 C11 H11B 108.6
N1 C11 H11B 108.6
H11A C11 H11B 107.5
C11 C12 H12A 109.5
C11 C12 H12B 109.5
H12A C12 H12B 109.5
C11 C12 H12C 109.5
H12A C12 H12C 109.5
H12B C12 H12C 109.5
C14 C13 N1 116.0(7)
C14 C13 H13A 108.3
N1 C13 H13A 108.3
C14 C13 H13B 108.3
N1 C13 H13B 108.3
H13A C13 H13B 107.4
C13 C14 H14A 109.5
C13 C14 H14B 109.5
H14A C14 H14B 109.5
C13 C14 H14C 109.5
H14A C14 H14C 109.5
H14B C14 H14C 109.5
C16 C15 N1 116.3(7)
C16 C15 H15A 108.2
N1 C15 H15A 108.2
C16 C15 H15B 108.2
N1 C15 H15B 108.2
H15A C15 H15B 107.4
C15 C16 H16A 109.5
C15 C16 H16B 109.5
H16A C16 H16B 109.5
C15 C16 H16C 109.5
H16A C16 H16C 109.5
H16B C16 H16C 109.5
N1 C17 H17A 109.5
N1 C17 H17B 109.5
H17A C17 H17B 109.5
N1 C17 H17C 109.5
H17A C17 H17C 109.5
H17B C17 H17C 109.5
N3 C31 C32 179.3(17)
C31 C32 H32A 109.5
C31 C32 H32B 109.5
H32A C32 H32B 109.5
C31 C32 H32C 109.5
H32A C32 H32C 109.5
H32B C32 H32C 109.5
B11 B2 B7 61.3(5)
B11 B2 B6 57.7(5)
B7 B2 B6 107.0(6)
B11 B2 B3 106.4(6)
B7 B2 B3 57.3(4)
B6 B2 B3 107.9(5)
B11 B2 Sn 116.2(5)
B7 B2 Sn 116.0(5)
B6 B2 Sn 65.6(3)
B3 B2 Sn 65.3(3)
B11 B2 H2 121.1
B7 B2 H2 121.1
B6 B2 H2 122.6
B3 B2 H2 123.2
Sn B2 H2 112.4
B7 B3 B8 60.8(5)
B7 B3 B4 106.1(5)
B8 B3 B4 57.1(4)
B7 B3 B2 57.1(4)
B8 B3 B2 105.6(5)
B4 B3 B2 107.4(5)
B7 B3 Sn 116.3(5)
B8 B3 Sn 115.8(5)
B4 B3 Sn 65.5(3)
B2 B3 Sn 65.9(3)
B7 B3 H3 121.3
B8 B3 H3 121.8
B4 B3 H3 123.2
B2 B3 H3 123.3
Sn B3 H3 112.0
B8 B4 B9 60.6(5)
B8 B4 B3 58.1(4)
B9 B4 B3 106.9(5)
B8 B4 B5 106.0(5)
B9 B4 B5 57.3(4)
B3 B4 B5 108.3(5)
B8 B4 Sn 117.1(5)
B9 B4 Sn 116.8(5)
B3 B4 Sn 66.0(3)
B5 B4 Sn 66.0(3)
B8 B4 H4 121.3
B9 B4 H4 121.3
B3 B4 H4 122.4
B5 B4 H4 123.1
Sn B4 H4 111.4
B10 B5 B9 60.6(5)
B10 B5 B6 58.3(5)
B9 B5 B6 107.4(6)
B10 B5 B4 106.2(6)
B9 B5 B4 57.7(4)
B6 B5 B4 108.6(5)
B10 B5 Sn 117.0(5)
B9 B5 Sn 116.6(5)
B6 B5 Sn 66.1(4)
B4 B5 Sn 65.4(3)
B10 B5 H5 121.2
B9 B5 H5 121.1
B6 B5 H5 122.0
B4 B5 H5 123.1
Sn B5 H5 111.8
B11 B6 B10 60.0(5)
B11 B6 B5 105.6(6)
B10 B6 B5 57.5(5)
B11 B6 B2 56.8(4)
B10 B6 B2 105.1(6)
B5 B6 B2 107.7(5)
B11 B6 Sn 115.6(5)
B10 B6 Sn 116.1(5)
B5 B6 Sn 65.9(3)
B2 B6 Sn 65.8(3)
B11 B6 H6 122.2
B10 B6 H6 121.9
B5 B6 H6 122.9
B2 B6 H6 123.4
Sn B6 H6 112.0
B2 B7 B3 65.6(5)
B2 B7 B12 108.7(6)
B3 B7 B12 109.4(6)
B2 B7 B11 59.2(5)
B3 B7 B11 111.2(6)
B12 B7 B11 59.3(5)
B2 B7 B8 111.4(6)
B3 B7 B8 59.8(4)
B12 B7 B8 59.7(5)
B11 B7 B8 107.1(6)
B2 B7 H7 119.0
B3 B7 H7 118.5
B12 B7 H7 122.2
B11 B7 H7 122.3
B8 B7 H7 121.8
B4 B8 B3 64.8(4)
B4 B8 B9 60.1(4)
B3 B8 B9 111.8(6)
B4 B8 B12 109.6(6)
B3 B8 B12 109.4(6)
B9 B8 B12 60.0(5)
B4 B8 B7 111.0(6)
B3 B8 B7 59.4(4)
B9 B8 B7 108.4(6)
B12 B8 B7 60.0(5)
B4 B8 H8 119.0
B3 B8 H8 119.0
B9 B8 H8 121.1
B12 B8 H8 121.7
B7 B8 H8 121.7
B5 B9 B4 65.0(4)
B5 B9 B10 59.6(5)
B4 B9 B10 111.1(6)
B5 B9 B8 111.0(6)
B4 B9 B8 59.3(4)
B10 B9 B8 107.8(6)
B5 B9 B12 108.7(6)
B4 B9 B12 109.0(6)
B10 B9 B12 59.3(5)
B8 B9 B12 60.1(5)
B5 B9 H9 119.2
B4 B9 H9 119.2
B10 B9 H9 121.8
B8 B9 H9 121.7
B12 B9 H9 122.2
B5 B10 B12 109.8(6)
B5 B10 B11 110.9(6)
B12 B10 B11 60.1(5)
B5 B10 B6 64.2(5)
B12 B10 B6 110.2(6)
B11 B10 B6 60.0(5)
B5 B10 B9 59.8(5)
B12 B10 B9 60.4(5)
B11 B10 B9 108.5(6)
B6 B10 B9 111.5(6)
B5 B10 H10 119.4
B12 B10 H10 121.1
B11 B10 H10 121.5
B6 B10 H10 118.9
B9 B10 H10 121.2
B2 B11 B12 109.9(6)
B2 B11 B10 112.1(6)
B12 B11 B10 59.6(5)
B2 B11 B6 65.5(5)
B12 B11 B6 109.7(6)
B10 B11 B6 60.0(5)
B2 B11 B7 59.6(5)
B12 B11 B7 60.3(5)
B10 B11 B7 108.1(6)
B6 B11 B7 111.8(6)
B2 B11 H11 118.5
B12 B11 H11 121.7
B10 B11 H11 121.5
B6 B11 H11 118.5
B7 B11 H11 121.5
B10 B12 B11 60.3(5)
B10 B12 B9 60.2(5)
B11 B12 B9 108.5(6)
B10 B12 B8 108.4(6)
B11 B12 B8 108.6(6)
B9 B12 B8 59.9(5)
B10 B12 B7 108.9(6)
B11 B12 B7 60.5(5)
B9 B12 B7 108.5(6)
B8 B12 B7 60.3(5)
B10 B12 H12 121.3
B11 B12 H12 121.3
B9 B12 H12 121.6
B8 B12 H12 121.6
B7 B12 H12 121.1
B4 Sn B3 48.5(3)
B4 Sn B5 48.6(3)
B3 Sn B5 83.3(3)
B4 Sn B6 83.3(3)
B3 Sn B6 83.9(3)
B5 Sn B6 47.9(3)
B4 Sn B2 83.2(3)
B3 Sn B2 48.8(3)
B5 Sn B2 82.7(3)
B6 Sn B2 48.7(3)
B4 Sn Se 130.20(19)
B3 Sn Se 134.6(2)
B5 Sn Se 132.9(2)
B6 Sn Se 139.0(2)
B2 Sn Se 141.0(2)
C17 N1 C11 110.2(6)
C17 N1 C15 109.3(6)
C11 N1 C15 109.0(6)
C17 N1 C13 107.3(6)
C11 N1 C13 111.8(6)
C15 N1 C13 109.1(6)
C25A N2 C21B 60.0(11)
C25A N2 C25B 104.1(15)
C21B N2 C25B 102.3(13)
C25A N2 C22A 134.2(12)
C21B N2 C22A 119.9(10)
C25B N2 C22A 118.9(14)
C25A N2 C26A 117.4(11)
C21B N2 C26A 139.0(10)
C25B N2 C26A 36.7(10)
C22A N2 C26A 91.5(9)
C25A N2 C23A 106.3(14)
C21B N2 C23A 51.2(11)
C25B N2 C23A 70.7(13)
C22A N2 C23A 102.4(12)
C26A N2 C23A 99.6(11)
C25A N2 C23B 113.0(15)
C21B N2 C23B 98.5(14)
C25B N2 C23B 142.8(17)
C22A N2 C23B 25.5(11)
C26A N2 C23B 116.7(14)
C23A N2 C23B 100.5(15)
C25A N2 C26B 44.2(11)
C21B N2 C26B 102.2(12)
C25B N2 C26B 109.2(15)
C22A N2 C26B 102.9(10)
C26A N2 C26B 94.7(12)
C23A N2 C26B 150.4(14)
C23B N2 C26B 95.8(13)
C21B C22B H23A 109.5
C21B C22B H23B 109.5
H23A C22B H23B 109.5
C21B C22B H23C 109.5
H23A C22B H23C 109.5
H23B C22B H23C 109.5
N2 C21B C22B 96.7(15)
N2 C21B H24A 112.4
C22B C21B H24A 112.4
N2 C21B H24B 112.4
C22B C21B H24B 112.4
H24A C21B H24B 110.0
N2 C23B H22A 109.5
N2 C23B H22B 109.5
H22A C23B H22B 109.5
N2 C23B H22C 109.5
H22A C23B H22C 109.5
H22B C23B H22C 109.5
C24B C25B N2 124(2)
C24B C25B H24C 106.2
N2 C25B H24C 106.2
C24B C25B H24D 106.2
N2 C25B H24D 106.2
H24C C25B H24D 106.4
C25B C24B H25A 109.5
C25B C24B H25B 109.5
H25A C24B H25B 109.5
C25B C24B H25C 109.5
H25A C24B H25C 109.5
H25B C24B H25C 109.5
C26B C27B H37A 109.5
C26B C27B H37B 109.5
H37A C27B H37B 109.5
C26B C27B H37C 109.5
H37A C27B H37C 109.5
H37B C27B H37C 109.5
C27B C26B N2 117.0(17)
C27B C26B H35A 108.0
N2 C26B H35A 108.0
C27B C26B H35B 108.0
N2 C26B H35B 108.0
H35A C26B H35B 107.3
C24A C23A N2 121.3(16)
C24A C23A H40A 107.0
N2 C23A H40A 107.0
C24A C23A H40B 107.0
N2 C23A H40B 107.0
H40A C23A H40B 106.7
C23A C24A H41A 109.5
C23A C24A H41B 109.5
H41A C24A H41B 109.5
C23A C24A H41C 109.5
H41A C24A H41C 109.5
H41B C24A H41C 109.5
N2 C25A H21A 109.5
N2 C25A H21B 109.5
H21A C25A H21B 109.5
N2 C25A H21C 109.5
H21A C25A H21C 109.5
H21B C25A H21C 109.5
C27A C26A N2 109.1(14)
C27A C26A H27A 109.9
N2 C26A H27A 109.9
C27A C26A H27B 109.9
N2 C26A H27B 109.9
H27A C26A H27B 108.3
C26A C27A H23D 109.5
C26A C27A H23E 109.5
H23D C27A H23E 109.5
C26A C27A H23F 109.5
H23D C27A H23F 109.5
H23E C27A H23F 109.5
C22A C21A H21D 109.5
C22A C21A H21E 109.5
H21D C21A H21E 109.5
C22A C21A H21F 109.5
H21D C21A H21F 109.5
H21E C21A H21F 109.5
N2 C22A C21A 115.7(12)
N2 C22A H22D 108.4
C21A C22A H22D 108.4
N2 C22A H22E 108.4
C21A C22A H22E 108.4
H22D C22A H22E 107.4

loop_
_geom_bond_atom_site_label_1
_geom_bond_atom_site_label_2
_geom_bond_distance
C11 C12 1.505(12)
C11 N1 1.505(9)
C11 H11A 0.9700
C11 H11B 0.9700
C12 H12A 0.9600
C12 H12B 0.9600
C12 H12C 0.9600
C13 C14 1.485(12)
C13 N1 1.515(9)
C13 H13A 0.9700
C13 H13B 0.9700
C14 H14A 0.9600
C14 H14B 0.9600
C14 H14C 0.9600
C15 C16 1.482(12)
C15 N1 1.507(10)
C15 H15A 0.9700
C15 H15B 0.9700
C16 H16A 0.9600
C16 H16B 0.9600
C16 H16C 0.9600
C17 N1 1.501(8)
C17 H17A 0.9600
C17 H17B 0.9600
C17 H17C 0.9600
C31 N3 1.157(19)
C31 C32 1.424(18)
C32 H32A 0.9600
C32 H32B 0.9600
C32 H32C 0.9600
B2 B11 1.752(12)
B2 B7 1.760(12)
B2 B6 1.907(12)
B2 B3 1.908(12)
B2 Sn 2.315(8)
B2 H2 1.1000
B3 B7 1.764(10)
B3 B8 1.772(11)
B3 B4 1.889(11)
B3 Sn 2.305(8)
B3 H3 1.1000
B4 B8 1.753(11)
B4 B9 1.768(11)
B4 B5 1.895(11)
B4 Sn 2.297(8)
B4 H4 1.1000
B5 B10 1.757(11)
B5 B9 1.760(12)
B5 B6 1.876(12)
B5 Sn 2.308(8)
B5 H5 1.1000
B6 B11 1.771(12)
B6 B10 1.772(13)
B6 Sn 2.312(8)
B6 H6 1.1000
B7 B12 1.786(12)
B7 B11 1.789(12)
B7 B8 1.790(12)
B7 H7 1.1000
B8 B9 1.775(12)
B8 B12 1.779(12)
B8 H8 1.1000
B9 B10 1.774(13)
B9 B12 1.777(12)
B9 H9 1.1000
B10 B12 1.758(12)
B10 B11 1.771(12)
B10 H10 1.1000
B11 B12 1.768(13)
B11 H11 1.1000
B12 H12 1.1000
Se Sn 2.3975(9)
N2 C25A 1.398(14)
N2 C21B 1.454(14)
N2 C25B 1.493(17)
N2 C22A 1.494(12)
N2 C26A 1.529(13)
N2 C23A 1.548(17)
N2 C23B 1.564(17)
N2 C26B 1.674(16)
C22B C21B 1.520(17)
C22B H23A 0.9600
C22B H23B 0.9600
C22B H23C 0.9600
C21B H24A 0.9700
C21B H24B 0.9700
C23B H22A 0.9600
C23B H22B 0.9600
C23B H22C 0.9600
C25B C24B 1.408(18)
C25B H24C 0.9700
C25B H24D 0.9700
C24B H25A 0.9600
C24B H25B 0.9600
C24B H25C 0.9600
C27B C26B 1.408(17)
C27B H37A 0.9600
C27B H37B 0.9600
C27B H37C 0.9600
C26B H35A 0.9700
C26B H35B 0.9700
C23A C24A 1.468(17)
C23A H40A 0.9700
C23A H40B 0.9700
C24A H41A 0.9600
C24A H41B 0.9600
C24A H41C 0.9600
C25A H21A 0.9600
C25A H21B 0.9600
C25A H21C 0.9600
C26A C27A 1.493(17)
C26A H27A 0.9700
C26A H27B 0.9700
C27A H23D 0.9600
C27A H23E 0.9600
C27A H23F 0.9600
C21A C22A 1.535(19)
C21A H21D 0.9600
C21A H21E 0.9600
C21A H21F 0.9600
C22A H22D 0.9700
C22A H22E 0.9700
